data_7048452
loop_
_publ_author_name
'Fischer, Malte'
'Schwitalla, Kevin'
'Baues, Svenja'
'Schmidtmann, Marc'
'Beckhaus, Ruediger'

_publ_section_title
;
 FLP behaviour of cationic titanium complexes with tridentate
 Cp,O,N-ligands: highly efficient syntheses and activation reactions of
 C-X bonds (X = Cl, F).
;
_journal_issue 4
_journal_name_full 'Dalton transactions (Cambridge, England : 2003)'
_journal_page_first 1516
_journal_page_last 1523
_journal_paper_doi 10.1039/c8dt04707c
_journal_volume 48
_journal_year 2019
_chemical_absolute_configuration unk
_chemical_formula_structural C18H21NO
_chemical_formula_sum 'C18 H21 N O'
_chemical_formula_weight 267.36
_space_group_crystal_system orthorhombic
_space_group_IT_number 19
_space_group_name_Hall 'P 2ac 2ab'
_space_group_name_H-M_alt 'P 21 21 21'
_symmetry_space_group_name_Hall 'P 2ac 2ab'
_symmetry_space_group_name_H-M 'P 21 21 21'
_atom_sites_solution_hydrogens difmap
_atom_sites_solution_primary direct
_atom_sites_solution_secondary difmap
_audit_creation_method SHELXL-2018/3
_audit_update_record
;
2018-10-04 deposited with the CCDC.
2019-01-08 downloaded from the CCDC.
;
_cell_angle_alpha 90
_cell_angle_beta 90
_cell_angle_gamma 90
_cell_formula_units_Z 4
_cell_length_a 7.3597(2)
_cell_length_b 10.2273(2)
_cell_length_c 20.1564(5)
_cell_measurement_reflns_used 9921
_cell_measurement_temperature 100(2)
_cell_measurement_theta_max 35.57
_cell_measurement_theta_min 2.23
_cell_volume 1517.17(6)
_computing_cell_refinement 'Bruker SAINT V8.37A'
_computing_data_collection 'Bruker APEX2'
_computing_data_reduction 'Bruker SAINT V8.37A'
_computing_structure_refinement 'SHELXL-2018/3 (Sheldrick, 2018)'
_computing_structure_solution 'SHELXS-2013/1 (Sheldrick, 2013)'
_diffrn_ambient_temperature 100(2)
_diffrn_measured_fraction_theta_full 1.000
_diffrn_measured_fraction_theta_max 1.000
_diffrn_measurement_device_type 'Bruker APEX-II CCD'
_diffrn_measurement_method '\f and \w scans'
_diffrn_radiation_type MoK\a
_diffrn_radiation_wavelength 0.71073
_diffrn_reflns_av_R_equivalents 0.0416
_diffrn_reflns_av_unetI/netI 0.0287
_diffrn_reflns_Laue_measured_fraction_full 1.000
_diffrn_reflns_Laue_measured_fraction_max 1.000
_diffrn_reflns_limit_h_max 12
_diffrn_reflns_limit_h_min -12
_diffrn_reflns_limit_k_max 16
_diffrn_reflns_limit_k_min -17
_diffrn_reflns_limit_l_max 33
_diffrn_reflns_limit_l_min -33
_diffrn_reflns_number 47789
_diffrn_reflns_point_group_measured_fraction_full 1.000
_diffrn_reflns_point_group_measured_fraction_max 1.000
_diffrn_reflns_theta_full 25.242
_diffrn_reflns_theta_max 36.316
_diffrn_reflns_theta_min 2.021
_diffrn_source 'sealed tube'
_exptl_absorpt_coefficient_mu 0.072
_exptl_absorpt_correction_T_max 1.0000
_exptl_absorpt_correction_T_min 0.9490
_exptl_absorpt_correction_type multi-scan
_exptl_absorpt_process_details 'SADABS-2016/2 (Sheldrick)'
_exptl_crystal_colour colourless
_exptl_crystal_density_diffrn 1.170
_exptl_crystal_description rod
_exptl_crystal_F_000 576
_exptl_crystal_size_max 0.350
_exptl_crystal_size_mid 0.200
_exptl_crystal_size_min 0.100
_refine_diff_density_max 0.381
_refine_diff_density_min -0.188
_refine_diff_density_rms 0.045
_refine_ls_abs_structure_details
;
 Flack x determined using 2608 quotients [(I+)-(I-)]/[(I+)+(I-)]
 (Parsons, Flack and Wagner, Acta Cryst. B69 (2013) 249-259).
;
_refine_ls_abs_structure_Flack -0.2(4)
_refine_ls_extinction_method none
_refine_ls_goodness_of_fit_ref 1.043
_refine_ls_hydrogen_treatment constr
_refine_ls_matrix_type full
_refine_ls_number_parameters 182
_refine_ls_number_reflns 7348
_refine_ls_number_restraints 0
_refine_ls_restrained_S_all 1.043
_refine_ls_R_factor_all 0.0491
_refine_ls_R_factor_gt 0.0401
_refine_ls_shift/su_max 0.000
_refine_ls_shift/su_mean 0.000
_refine_ls_structure_factor_coef Fsqd
_refine_ls_weighting_details 'w=1/[\s^2^(Fo^2^)+(0.0600P)^2^+0.1000P] where P=(Fo^2^+2Fc^2^)/3'
_refine_ls_weighting_scheme calc
_refine_ls_wR_factor_gt 0.0997
_refine_ls_wR_factor_ref 0.1055
_reflns_Friedel_coverage 0.781
_reflns_Friedel_fraction_full 1.000
_reflns_Friedel_fraction_max 1.000
_reflns_number_gt 6508
_reflns_number_total 7348
_reflns_threshold_expression 'I > 2\s(I)'
_cod_data_source_file c8dt04707c2.cif
_cod_data_source_block L3
_cod_depositor_comments 'Adding full bibliography for 7048452--7048457.cif.'
_cod_database_code 7048452
_shelx_shelxl_version_number 2018/3
_shelx_space_group_comment
;
The symmetry employed for this shelxl refinement is uniquely defined
by the following loop, which should always be used as a source of
symmetry information in preference to the above space-group names.
They are only intended as comments.
;
_shelx_estimated_absorpt_t_min 0.975
_shelx_estimated_absorpt_t_max 0.993

loop_
_space_group_symop_operation_xyz
'x, y, z'
'-x+1/2, -y, z+1/2'
'-x, y+1/2, -z+1/2'
'x+1/2, -y+1/2, -z'

loop_
_atom_site_label
_atom_site_type_symbol
_atom_site_fract_x
_atom_site_fract_y
_atom_site_fract_z
_atom_site_U_iso_or_equiv
_atom_site_adp_type
_atom_site_occupancy
_atom_site_site_symmetry_order
_atom_site_calc_flag
_atom_site_refinement_flags_posn
_atom_site_refinement_flags_adp
O1 O -0.08039(14) 0.43735(13) 0.38243(5) 0.0343(2) Uani 1 1 d . .
N1 N 0.33234(12) 0.24275(9) 0.39260(4) 0.01525(15) Uani 1 1 d . .
C1 C 0.38835(15) 0.37934(10) 0.40195(5) 0.01780(18) Uani 1 1 d . .
H1A H 0.452561 0.409862 0.361667 0.021 Uiso 1 1 calc R U
H1B H 0.474328 0.384511 0.439631 0.021 Uiso 1 1 calc R U
C2 C 0.22659(16) 0.46918(10) 0.41549(6) 0.01951(19) Uani 1 1 d . .
H2A H 0.177508 0.449857 0.460158 0.023 Uiso 1 1 calc R U
H2B H 0.268723 0.561113 0.415377 0.023 Uiso 1 1 calc R U
C3 C 0.07704(16) 0.45375(11) 0.36501(6) 0.01970(19) Uani 1 1 d . .
C4 C 0.12740(18) 0.45991(13) 0.29276(6) 0.0249(2) Uani 1 1 d . .
H4A H 0.186651 0.378026 0.279732 0.037 Uiso 1 1 calc R U
H4B H 0.210879 0.533129 0.285386 0.037 Uiso 1 1 calc R U
H4C H 0.017467 0.472575 0.266087 0.037 Uiso 1 1 calc R U
C5 C 0.27201(16) 0.18254(11) 0.45507(5) 0.01841(18) Uani 1 1 d . .
H5A H 0.195774 0.245675 0.479793 0.022 Uiso 1 1 calc R U
H5B H 0.379521 0.162102 0.482709 0.022 Uiso 1 1 calc R U
C6 C 0.16480(14) 0.05888(10) 0.44335(5) 0.01593(17) Uani 1 1 d . .
C7 C 0.20872(15) -0.05672(11) 0.47619(5) 0.01865(18) Uani 1 1 d . .
H7 H 0.310166 -0.058682 0.505318 0.022 Uiso 1 1 calc R U
C8 C 0.10568(18) -0.16953(11) 0.46683(6) 0.0221(2) Uani 1 1 d . .
H8 H 0.137150 -0.247733 0.489525 0.027 Uiso 1 1 calc R U
C9 C -0.04285(17) -0.16781(12) 0.42442(6) 0.0231(2) Uani 1 1 d . .
H9 H -0.112920 -0.244770 0.417931 0.028 Uiso 1 1 calc R U
C10 C -0.08890(16) -0.05254(13) 0.39131(6) 0.0227(2) Uani 1 1 d . .
H10 H -0.190652 -0.050933 0.362319 0.027 Uiso 1 1 calc R U
C11 C 0.01417(15) 0.05994(11) 0.40077(6) 0.01997(19) Uani 1 1 d . .
H11 H -0.017769 0.138148 0.378174 0.024 Uiso 1 1 calc R U
C12 C 0.48267(14) 0.16661(11) 0.36357(5) 0.01820(18) Uani 1 1 d . .
H12A H 0.459238 0.072181 0.370162 0.022 Uiso 1 1 calc R U
H12B H 0.597257 0.188796 0.386704 0.022 Uiso 1 1 calc R U
C13 C 0.50339(14) 0.19423(10) 0.29039(5) 0.01618(17) Uani 1 1 d . .
C14 C 0.38049(15) 0.13912(11) 0.24564(6) 0.01943(19) Uani 1 1 d . .
H14 H 0.286373 0.083938 0.261654 0.023 Uiso 1 1 calc R U
C15 C 0.39384(17) 0.16383(12) 0.17792(6) 0.0228(2) Uani 1 1 d . .
H15 H 0.310705 0.124408 0.147917 0.027 Uiso 1 1 calc R U
C16 C 0.52943(18) 0.24653(12) 0.15429(6) 0.0238(2) Uani 1 1 d . .
H16 H 0.537191 0.265365 0.108221 0.029 Uiso 1 1 calc R U
C17 C 0.65315(18) 0.30136(12) 0.19808(6) 0.0242(2) Uani 1 1 d . .
H17 H 0.746443 0.357062 0.181888 0.029 Uiso 1 1 calc R U
C18 C 0.64105(16) 0.27496(11) 0.26592(6) 0.0204(2) Uani 1 1 d . .
H18 H 0.726965 0.312143 0.295611 0.024 Uiso 1 1 calc R U

loop_
_atom_site_aniso_label
_atom_site_aniso_U_11
_atom_site_aniso_U_22
_atom_site_aniso_U_33
_atom_site_aniso_U_23
_atom_site_aniso_U_13
_atom_site_aniso_U_12
O1 0.0208(4) 0.0498(7) 0.0322(5) -0.0013(5) 0.0045(4) 0.0039(4)
N1 0.0160(3) 0.0142(3) 0.0156(3) 0.0010(3) 0.0014(3) -0.0004(3)
C1 0.0180(4) 0.0162(4) 0.0192(4) -0.0003(3) -0.0014(3) -0.0029(3)
C2 0.0244(5) 0.0157(4) 0.0185(4) -0.0025(3) 0.0022(4) -0.0006(4)
C3 0.0217(5) 0.0166(4) 0.0207(4) 0.0008(4) 0.0021(4) 0.0041(4)
C4 0.0274(5) 0.0282(6) 0.0190(5) 0.0040(4) -0.0001(4) 0.0023(4)
C5 0.0227(5) 0.0181(4) 0.0144(4) 0.0009(3) -0.0001(3) -0.0030(4)
C6 0.0173(4) 0.0168(4) 0.0137(4) 0.0006(3) 0.0018(3) -0.0006(3)
C7 0.0225(5) 0.0179(4) 0.0156(4) 0.0010(3) -0.0004(3) 0.0001(4)
C8 0.0300(5) 0.0168(4) 0.0194(4) 0.0019(4) 0.0017(4) -0.0018(4)
C9 0.0255(5) 0.0219(5) 0.0219(5) -0.0013(4) 0.0035(4) -0.0074(4)
C10 0.0182(4) 0.0271(5) 0.0227(5) 0.0005(4) -0.0007(4) -0.0045(4)
C11 0.0181(4) 0.0211(5) 0.0207(4) 0.0028(4) -0.0006(4) -0.0002(4)
C12 0.0161(4) 0.0187(4) 0.0197(4) 0.0028(3) 0.0010(3) 0.0028(3)
C13 0.0149(4) 0.0145(4) 0.0192(4) 0.0001(3) 0.0024(3) 0.0008(3)
C14 0.0176(4) 0.0164(4) 0.0243(5) 0.0003(3) -0.0010(4) -0.0004(3)
C15 0.0254(5) 0.0207(5) 0.0223(5) -0.0012(4) -0.0043(4) 0.0026(4)
C16 0.0328(6) 0.0195(5) 0.0191(5) 0.0003(4) 0.0039(4) 0.0038(4)
C17 0.0286(6) 0.0197(5) 0.0242(5) -0.0011(4) 0.0097(4) -0.0033(4)
C18 0.0196(5) 0.0194(5) 0.0221(5) -0.0038(4) 0.0051(4) -0.0037(3)

loop_
_atom_type_symbol
_atom_type_description
_atom_type_scat_dispersion_real
_atom_type_scat_dispersion_imag
_atom_type_scat_source
C C 0.0033 0.0016 'International Tables Vol C Tables 4.2.6.8 and 6.1.1.4'
H H 0.0000 0.0000 'International Tables Vol C Tables 4.2.6.8 and 6.1.1.4'
N N 0.0061 0.0033 'International Tables Vol C Tables 4.2.6.8 and 6.1.1.4'
O O 0.0106 0.0060 'International Tables Vol C Tables 4.2.6.8 and 6.1.1.4'

loop_
_geom_angle_atom_site_label_1
_geom_angle_atom_site_label_2
_geom_angle_atom_site_label_3
_geom_angle
C1 N1 C5 111.92(9)
C1 N1 C12 110.04(8)
C5 N1 C12 110.20(8)
N1 C1 C2 112.09(9)
N1 C1 H1A 109.2
C2 C1 H1A 109.2
N1 C1 H1B 109.2
C2 C1 H1B 109.2
H1A C1 H1B 107.9
C3 C2 C1 112.66(9)
C3 C2 H2A 109.1
C1 C2 H2A 109.1
C3 C2 H2B 109.1
C1 C2 H2B 109.1
H2A C2 H2B 107.8
O1 C3 C4 121.17(11)
O1 C3 C2 120.84(11)
C4 C3 C2 117.99(10)
C3 C4 H4A 109.5
C3 C4 H4B 109.5
H4A C4 H4B 109.5
C3 C4 H4C 109.5
H4A C4 H4C 109.5
H4B C4 H4C 109.5
N1 C5 C6 112.02(9)
N1 C5 H5A 109.2
C6 C5 H5A 109.2
N1 C5 H5B 109.2
C6 C5 H5B 109.2
H5A C5 H5B 107.9
C7 C6 C11 118.74(10)
C7 C6 C5 121.04(9)
C11 C6 C5 120.18(10)
C6 C7 C8 120.81(10)
C6 C7 H7 119.6
C8 C7 H7 119.6
C9 C8 C7 120.10(11)
C9 C8 H8 119.9
C7 C8 H8 119.9
C8 C9 C10 119.75(11)
C8 C9 H9 120.1
C10 C9 H9 120.1
C11 C10 C9 120.02(11)
C11 C10 H10 120.0
C9 C10 H10 120.0
C10 C11 C6 120.58(10)
C10 C11 H11 119.7
C6 C11 H11 119.7
N1 C12 C13 111.40(9)
N1 C12 H12A 109.3
C13 C12 H12A 109.3
N1 C12 H12B 109.3
C13 C12 H12B 109.3
H12A C12 H12B 108.0
C14 C13 C18 118.71(10)
C14 C13 C12 119.36(9)
C18 C13 C12 121.93(10)
C15 C14 C13 120.97(10)
C15 C14 H14 119.5
C13 C14 H14 119.5
C14 C15 C16 119.77(11)
C14 C15 H15 120.1
C16 C15 H15 120.1
C17 C16 C15 119.91(11)
C17 C16 H16 120.0
C15 C16 H16 120.0
C16 C17 C18 120.21(11)
C16 C17 H17 119.9
C18 C17 H17 119.9
C17 C18 C13 120.41(11)
C17 C18 H18 119.8
C13 C18 H18 119.8

loop_
_geom_bond_atom_site_label_1
_geom_bond_atom_site_label_2
_geom_bond_distance
O1 C3 1.2223(15)
N1 C1 1.4686(14)
N1 C5 1.4703(14)
N1 C12 1.4741(14)
C1 C2 1.5284(16)
C1 H1A 0.9900
C1 H1B 0.9900
C2 C3 1.5072(17)
C2 H2A 0.9900
C2 H2B 0.9900
C3 C4 1.5040(16)
C4 H4A 0.9800
C4 H4B 0.9800
C4 H4C 0.9800
C5 C6 1.5092(15)
C5 H5A 0.9900
C5 H5B 0.9900
C6 C7 1.3930(15)
C6 C11 1.4021(15)
C7 C8 1.3934(16)
C7 H7 0.9500
C8 C9 1.3879(18)
C8 H8 0.9500
C9 C10 1.3965(18)
C9 H9 0.9500
C10 C11 1.3911(17)
C10 H10 0.9500
C11 H11 0.9500
C12 C13 1.5095(15)
C12 H12A 0.9900
C12 H12B 0.9900
C13 C14 1.3962(15)
C13 C18 1.3969(15)
C14 C15 1.3917(17)
C14 H14 0.9500
C15 C16 1.3921(18)
C15 H15 0.9500
C16 C17 1.3867(18)
C16 H16 0.9500
C17 C18 1.3967(17)
C17 H17 0.9500
C18 H18 0.9500

loop_
_geom_torsion_atom_site_label_1
_geom_torsion_atom_site_label_2
_geom_torsion_atom_site_label_3
_geom_torsion_atom_site_label_4
_geom_torsion
C5 N1 C1 C2 -71.22(11)
C12 N1 C1 C2 165.89(9)
N1 C1 C2 C3 -51.17(12)
C1 C2 C3 O1 130.03(13)
C1 C2 C3 C4 -50.30(13)
C1 N1 C5 C6 163.34(9)
C12 N1 C5 C6 -73.86(11)
N1 C5 C6 C7 128.92(10)
N1 C5 C6 C11 -53.45(13)
C11 C6 C7 C8 0.24(16)
C5 C6 C7 C8 177.90(10)
C6 C7 C8 C9 -0.02(17)
C7 C8 C9 C10 -0.18(18)
C8 C9 C10 C11 0.15(18)
C9 C10 C11 C6 0.07(17)
C7 C6 C11 C10 -0.26(16)
C5 C6 C11 C10 -177.95(10)
C1 N1 C12 C13 -76.38(11)
C5 N1 C12 C13 159.73(9)
N1 C12 C13 C14 -76.07(12)
N1 C12 C13 C18 103.12(12)
C18 C13 C14 C15 -0.10(16)
C12 C13 C14 C15 179.12(10)
C13 C14 C15 C16 -1.17(17)
C14 C15 C16 C17 1.55(18)
C15 C16 C17 C18 -0.66(19)
C16 C17 C18 C13 -0.63(18)
C14 C13 C18 C17 0.99(16)
C12 C13 C18 C17 -178.20(10)
